data_4079479
loop_
_publ_author_name
'Kameo, Hajime'
'Nakazawa, Hiroshi'

_publ_section_title
;
 Synthesis of a Rhodium Complex Featuring the Rh--H--B Linkage via a
 Hydride Migration from Rhodium to Borane: Study on the Electronic
 Deviation Induced by the Presence of the Boron Moiety
;
_journal_issue 21
_journal_name_full Organometallics
_journal_page_first 7476
_journal_paper_doi 10.1021/om300762u
_journal_volume 31
_journal_year 2012
_chemical_formula_moiety 'C61 H49 B Ir O P3, C H2 Cl2'
_chemical_formula_sum 'C62 H51 B Cl2 Ir O P3'
_chemical_formula_weight 1178.85
_space_group_IT_number 14
_symmetry_cell_setting monoclinic
_symmetry_Int_Tables_number 14
_symmetry_space_group_name_Hall '-P 2ybc'
_symmetry_space_group_name_H-M 'P 1 21/c 1'
_cell_angle_alpha 90.00
_cell_angle_beta 106.281(2)
_cell_angle_gamma 90.00
_cell_formula_units_Z 8
_cell_length_a 12.6418(5)
_cell_length_b 37.1894(14)
_cell_length_c 22.9360(10)
_cell_measurement_reflns_used 24273
_cell_measurement_temperature 200(2)
_cell_measurement_theta_max 27.4835
_cell_measurement_theta_min 4.0112
_cell_volume 10350.7(7)
_computing_cell_refinement CrystalClear
_computing_data_collection 'CrystalClear (Rigaku, 2001)'
_computing_molecular_graphics 'Ortep-3 for Windows (Farrugia, 1997)'
_computing_publication_material SHELXL97
_computing_structure_refinement 'SHELXL-97 (Sheldrick, 1997)'
_computing_structure_solution 'SIR97 (Altomare <i>et al.</i>,  1999)'
_diffrn_ambient_temperature 200(2)
_diffrn_detector_area_resol_mean 7.32
_diffrn_measured_fraction_theta_full 0.978
_diffrn_measured_fraction_theta_max 0.978
_diffrn_measurement_details
;
scan:
    Number of images: 1800
               Slice: -80.0000 - 100.0000
         Image width: 0.1000
            Exp time: 10.0000
       Rotation axis: Phi
               Omega: 0.0000
                 Chi: 0.0000
                 Phi: 0.0000
                 XTD: 55.2375
              2theta: 24.7690
scan:
    Number of images: 600
               Slice: -15.0000 - 45.0000
         Image width: 0.1000
            Exp time: 10.0000
       Rotation axis: Omega
               Omega: 0.0000
                 Chi: 90.0000
                 Phi: 0.0000
                 XTD: 55.2375
              2theta: 24.7690
scan:
    Number of images: 600
               Slice: -15.0000 - 45.0000
         Image width: 0.1000
            Exp time: 10.0000
       Rotation axis: Omega
               Omega: 0.0000
                 Chi: 90.0000
                 Phi: 90.0000
                 XTD: 55.2375
              2theta: 24.7690
scan:
    Number of images: 600
               Slice: -15.0000 - 45.0000
         Image width: 0.1000
            Exp time: 10.0000
       Rotation axis: Omega
               Omega: 0.0000
                 Chi: 90.0000
                 Phi: 180.0000
                 XTD: 55.2375
              2theta: 24.7690
scan:
    Number of images: 600
               Slice: -15.0000 - 45.0000
         Image width: 0.1000
            Exp time: 10.0000
       Rotation axis: Omega
               Omega: 0.0000
                 Chi: 90.0000
                 Phi: 270.0000
                 XTD: 55.2375
              2theta: 24.7690

;
_diffrn_measurement_device 'Mercury CCD (2x2 bin mode)'
_diffrn_measurement_device_details 'AFC7: Eulerian 3-circle'
_diffrn_measurement_device_type 'Rigaku/MSC Mercury CCD'
_diffrn_measurement_method '\w or \f'
_diffrn_radiation_detector CCD
_diffrn_radiation_monochromator 'Graphite Monochromator'
_diffrn_radiation_source 'Rotating Anode'
_diffrn_radiation_type MoK\a
_diffrn_radiation_wavelength 0.71070
_diffrn_reflns_av_R_equivalents 0.0578
_diffrn_reflns_av_sigmaI/netI 0.0518
_diffrn_reflns_limit_h_max 16
_diffrn_reflns_limit_h_min -16
_diffrn_reflns_limit_k_max 34
_diffrn_reflns_limit_k_min -48
_diffrn_reflns_limit_l_max 29
_diffrn_reflns_limit_l_min -29
_diffrn_reflns_number 80215
_diffrn_reflns_reduction_process 'Lp corrections applied'
_diffrn_reflns_theta_full 27.48
_diffrn_reflns_theta_max 27.48
_diffrn_reflns_theta_min 4.01
_diffrn_source_current 250.0000
_diffrn_source_power 12.5000
_diffrn_source_voltage 50.0000
_exptl_absorpt_coefficient_mu 2.819
_exptl_absorpt_correction_T_max 0.8719
_exptl_absorpt_correction_T_min 0.6025
_exptl_absorpt_correction_type multi-scan
_exptl_absorpt_process_details '(Jacobson, 1998)'
_exptl_crystal_colour Colorless
_exptl_crystal_density_diffrn 1.513
_exptl_crystal_density_method 'not measured'
_exptl_crystal_description Platelet
_exptl_crystal_F_000 4736
_exptl_crystal_preparation 'mounted on the CryoLoop with Palaton oil and placed in N2 stream at 200(2) K'
_exptl_crystal_size_max 0.20
_exptl_crystal_size_mid 0.15
_exptl_crystal_size_min 0.05
_refine_diff_density_max 0.729
_refine_diff_density_min -1.021
_refine_diff_density_rms 0.130
_refine_ls_extinction_method none
_refine_ls_goodness_of_fit_ref 1.280
_refine_ls_hydrogen_treatment mixed
_refine_ls_matrix_type full
_refine_ls_number_parameters 1287
_refine_ls_number_reflns 23244
_refine_ls_number_restraints 0
_refine_ls_restrained_S_all 1.280
_refine_ls_R_factor_all 0.0730
_refine_ls_R_factor_gt 0.0632
_refine_ls_shift/su_max 0.001
_refine_ls_shift/su_mean 0.000
_refine_ls_structure_factor_coef Fsqd
_refine_ls_weighting_details 'calc w=1/[\s^2^(Fo^2^)+(0.0000P)^2^+58.7265P] where P=(Fo^2^+2Fc^2^)/3'
_refine_ls_weighting_scheme calc
_refine_ls_wR_factor_gt 0.1044
_refine_ls_wR_factor_ref 0.1087
_reflns_number_gt 21340
_reflns_number_total 23244
_reflns_threshold_expression >2sigma(I)
_cod_data_source_file om300762u_si_003.cif
_cod_data_source_block 4-Ir
_cod_depositor_comments
;
The following automatic conversions were performed:

'_exptl_absorpt_correction_type' value 'Multi-scan' changed to
'multi-scan' according to
/home/saulius/struct/CIF-dictionaries/cif_core.dic dictionary named
'cif_core.dic' version 2.4.2 from 2011-04-26.

Automatic conversion script
Id: cif_fix_values 1891 2012-01-12 08:04:46Z andrius 
;
_cod_original_cell_volume 10350.8(7)
_cod_original_sg_symbol_Hall '-P 2ybc '
_cod_original_sg_symbol_H-M P21/c
_cod_database_code 4079479

loop_
_symmetry_equiv_pos_as_xyz
'x, y, z'
'-x, y+1/2, -z+1/2'
'-x, -y, -z'
'x, -y-1/2, z-1/2'

loop_
_atom_site_label
_atom_site_type_symbol
_atom_site_fract_x
_atom_site_fract_y
_atom_site_fract_z
_atom_site_U_iso_or_equiv
_atom_site_adp_type
_atom_site_occupancy
_atom_site_symmetry_multiplicity
_atom_site_calc_flag
_atom_site_refinement_flags
_atom_site_disorder_assembly
_atom_site_disorder_group
Ir1 Ir 0.818888(18) 0.171924(6) 0.392252(10) 0.01620(5) Uani 1 1 d . . .
H1 H 0.800(7) 0.209(2) 0.421(4) 0.06(2) Uiso 1 1 d . . .
C1 C 0.8537(5) 0.13089(16) 0.3504(3) 0.0230(12) Uani 1 1 d . . .
O1 O 0.8701(4) 0.10603(13) 0.3252(2) 0.0399(12) Uani 1 1 d . . .
P1 P 0.76976(12) 0.13618(4) 0.46981(7) 0.0182(3) Uani 1 1 d . . .
C2 C 0.7009(5) 0.15725(15) 0.5215(3) 0.0200(12) Uani 1 1 d . . .
C3 C 0.7219(5) 0.19316(16) 0.5379(3) 0.0250(13) Uani 1 1 d . . .
H2 H 0.7680 0.2070 0.5203 0.030 Uiso 1 1 calc R . .
C4 C 0.6756(6) 0.20871(19) 0.5800(3) 0.0344(16) Uani 1 1 d . . .
H3 H 0.6910 0.2331 0.5915 0.041 Uiso 1 1 calc R . .
C5 C 0.6070(6) 0.1889(2) 0.6055(3) 0.0348(16) Uani 1 1 d . . .
H4 H 0.5737 0.1998 0.6334 0.042 Uiso 1 1 calc R . .
C6 C 0.5872(5) 0.15299(19) 0.5901(3) 0.0291(14) Uani 1 1 d . . .
H5 H 0.5410 0.1393 0.6079 0.035 Uiso 1 1 calc R . .
C7 C 0.6338(5) 0.13714(18) 0.5492(3) 0.0268(13) Uani 1 1 d . . .
H6 H 0.6207 0.1124 0.5395 0.032 Uiso 1 1 calc R . .
C8 C 0.6783(5) 0.09842(15) 0.4386(3) 0.0202(12) Uani 1 1 d . . .
C9 C 0.5632(6) 0.10312(17) 0.4202(3) 0.0279(14) Uani 1 1 d . . .
H7 H 0.5324 0.1257 0.4259 0.033 Uiso 1 1 calc R . .
C10 C 0.4947(6) 0.0750(2) 0.3937(3) 0.0353(16) Uani 1 1 d . . .
H8 H 0.4172 0.0787 0.3807 0.042 Uiso 1 1 calc R . .
C11 C 0.5371(7) 0.04166(19) 0.3860(3) 0.0412(18) Uani 1 1 d . . .
H9 H 0.4895 0.0223 0.3690 0.049 Uiso 1 1 calc R . .
C12 C 0.6509(7) 0.03706(19) 0.4036(3) 0.0405(18) Uani 1 1 d . . .
H10 H 0.6812 0.0143 0.3982 0.049 Uiso 1 1 calc R . .
C13 C 0.7204(6) 0.06510(17) 0.4288(3) 0.0311(15) Uani 1 1 d . . .
H11 H 0.7979 0.0616 0.4397 0.037 Uiso 1 1 calc R . .
C14 C 0.8847(5) 0.11239(15) 0.5238(3) 0.0222(12) Uani 1 1 d . . .
C15 C 0.8884(6) 0.10635(18) 0.5847(3) 0.0296(14) Uani 1 1 d . . .
H12 H 0.8287 0.1140 0.5991 0.036 Uiso 1 1 calc R . .
C16 C 0.9779(6) 0.0893(2) 0.6241(3) 0.0389(17) Uani 1 1 d . . .
H13 H 0.9786 0.0854 0.6651 0.047 Uiso 1 1 calc R . .
C17 C 1.0660(6) 0.07802(19) 0.6041(3) 0.0381(16) Uani 1 1 d . . .
H14 H 1.1284 0.0671 0.6314 0.046 Uiso 1 1 calc R . .
C18 C 1.0616(5) 0.08293(18) 0.5438(3) 0.0330(15) Uani 1 1 d . . .
H15 H 1.1205 0.0745 0.5292 0.040 Uiso 1 1 calc R . .
C19 C 0.9727(5) 0.09993(16) 0.5043(3) 0.0264(13) Uani 1 1 d . . .
H16 H 0.9718 0.1032 0.4631 0.032 Uiso 1 1 calc R . .
B1 B 0.8638(6) 0.21249(18) 0.3188(3) 0.0220(14) Uani 1 1 d . . .
C20 C 0.8816(5) 0.19054(16) 0.2613(3) 0.0248(13) Uani 1 1 d . . .
C21 C 0.9799(7) 0.1720(2) 0.2660(3) 0.0394(17) Uani 1 1 d . . .
H17 H 1.0358 0.1726 0.3036 0.047 Uiso 1 1 calc R . .
C22 C 0.9999(7) 0.1526(2) 0.2178(4) 0.048(2) Uani 1 1 d . . .
H18 H 1.0678 0.1404 0.2230 0.057 Uiso 1 1 calc R . .
C23 C 0.9198(7) 0.1515(2) 0.1626(4) 0.047(2) Uani 1 1 d . . .
H19 H 0.9316 0.1379 0.1298 0.056 Uiso 1 1 calc R . .
C24 C 0.8231(7) 0.1701(2) 0.1554(3) 0.0382(17) Uani 1 1 d . . .
H20 H 0.7681 0.1696 0.1174 0.046 Uiso 1 1 calc R . .
C25 C 0.8056(6) 0.18972(18) 0.2037(3) 0.0306(14) Uani 1 1 d . . .
H21 H 0.7393 0.2031 0.1972 0.037 Uiso 1 1 calc R . .
P2 P 0.64752(12) 0.18160(4) 0.32409(7) 0.0188(3) Uani 1 1 d . . .
C26 C 0.7579(5) 0.23925(15) 0.2979(3) 0.0201(12) Uani 1 1 d . . .
C27 C 0.7637(6) 0.27533(16) 0.2802(3) 0.0271(13) Uani 1 1 d . . .
H22 H 0.8336 0.2855 0.2826 0.032 Uiso 1 1 calc R . .
C28 C 0.6696(6) 0.29641(17) 0.2595(3) 0.0311(15) Uani 1 1 d . . .
H23 H 0.6770 0.3207 0.2486 0.037 Uiso 1 1 calc R . .
C29 C 0.5661(6) 0.28277(18) 0.2544(3) 0.0313(15) Uani 1 1 d . . .
H24 H 0.5024 0.2972 0.2391 0.038 Uiso 1 1 calc R . .
C30 C 0.5566(5) 0.24760(17) 0.2721(3) 0.0266(13) Uani 1 1 d . . .
H25 H 0.4859 0.2378 0.2693 0.032 Uiso 1 1 calc R . .
C31 C 0.6511(5) 0.22638(16) 0.2940(3) 0.0219(12) Uani 1 1 d . . .
C32 C 0.5240(5) 0.18488(16) 0.3513(3) 0.0225(12) Uani 1 1 d . . .
C33 C 0.5290(5) 0.20660(17) 0.4014(3) 0.0265(13) Uani 1 1 d . . .
H26 H 0.5968 0.2175 0.4228 0.032 Uiso 1 1 calc R . .
C34 C 0.4352(6) 0.2125(2) 0.4201(4) 0.0419(18) Uani 1 1 d . . .
H27 H 0.4389 0.2274 0.4542 0.050 Uiso 1 1 calc R . .
C35 C 0.3366(6) 0.1967(2) 0.3893(4) 0.046(2) Uani 1 1 d . . .
H28 H 0.2726 0.2007 0.4023 0.055 Uiso 1 1 calc R . .
C36 C 0.3303(6) 0.1750(2) 0.3396(4) 0.0405(17) Uani 1 1 d . . .
H29 H 0.2621 0.1643 0.3183 0.049 Uiso 1 1 calc R . .
C37 C 0.4246(5) 0.16872(18) 0.3206(3) 0.0313(15) Uani 1 1 d . . .
H30 H 0.4209 0.1535 0.2869 0.038 Uiso 1 1 calc R . .
C38 C 0.5981(5) 0.15161(16) 0.2595(3) 0.0233(12) Uani 1 1 d . . .
C39 C 0.5454(6) 0.16494(19) 0.2012(3) 0.0337(15) Uani 1 1 d . . .
H31 H 0.5425 0.1901 0.1940 0.040 Uiso 1 1 calc R . .
C40 C 0.4978(6) 0.1416(2) 0.1541(3) 0.0393(17) Uani 1 1 d . . .
H32 H 0.4615 0.1509 0.1150 0.047 Uiso 1 1 calc R . .
C41 C 0.5028(6) 0.1048(2) 0.1639(4) 0.0433(19) Uani 1 1 d . . .
H33 H 0.4712 0.0889 0.1313 0.052 Uiso 1 1 calc R . .
C42 C 0.5533(6) 0.0914(2) 0.2204(3) 0.0363(17) Uani 1 1 d . . .
H34 H 0.5551 0.0662 0.2270 0.044 Uiso 1 1 calc R . .
C43 C 0.6019(5) 0.11433(17) 0.2682(3) 0.0263(13) Uani 1 1 d . . .
H35 H 0.6380 0.1047 0.3070 0.032 Uiso 1 1 calc R . .
P3 P 0.98821(12) 0.19258(4) 0.45039(7) 0.0179(3) Uani 1 1 d . . .
C44 C 0.9763(5) 0.23363(16) 0.3512(3) 0.0229(12) Uani 1 1 d . . .
C45 C 1.0241(6) 0.25782(17) 0.3179(3) 0.0299(14) Uani 1 1 d . . .
H36 H 0.9906 0.2605 0.2756 0.036 Uiso 1 1 calc R . .
C46 C 1.1179(6) 0.27780(17) 0.3449(3) 0.0320(16) Uani 1 1 d . . .
H37 H 1.1459 0.2943 0.3213 0.038 Uiso 1 1 calc R . .
C47 C 1.1710(5) 0.27375(17) 0.4063(3) 0.0326(15) Uani 1 1 d . . .
H38 H 1.2343 0.2878 0.4249 0.039 Uiso 1 1 calc R . .
C48 C 1.1310(5) 0.24908(16) 0.4403(3) 0.0265(13) Uani 1 1 d . . .
H39 H 1.1679 0.2454 0.4821 0.032 Uiso 1 1 calc R . .
C49 C 1.0346(5) 0.22961(15) 0.4118(3) 0.0198(12) Uani 1 1 d . . .
C50 C 1.1127(5) 0.16442(15) 0.4675(3) 0.0222(12) Uani 1 1 d . . .
C51 C 1.1230(5) 0.13830(17) 0.4258(3) 0.0276(14) Uani 1 1 d . . .
H40 H 1.0630 0.1336 0.3910 0.033 Uiso 1 1 calc R . .
C52 C 1.2206(6) 0.11915(19) 0.4348(4) 0.0384(17) Uani 1 1 d . . .
H41 H 1.2265 0.1009 0.4070 0.046 Uiso 1 1 calc R . .
C53 C 1.3093(6) 0.1267(2) 0.4845(4) 0.045(2) Uani 1 1 d . . .
H42 H 1.3766 0.1139 0.4903 0.054 Uiso 1 1 calc R . .
C54 C 1.3002(6) 0.1526(2) 0.5254(4) 0.0436(19) Uani 1 1 d . . .
H43 H 1.3611 0.1574 0.5596 0.052 Uiso 1 1 calc R . .
C55 C 1.2036(5) 0.1717(2) 0.5175(3) 0.0324(15) Uani 1 1 d . . .
H44 H 1.1987 0.1899 0.5458 0.039 Uiso 1 1 calc R . .
C56 C 0.9878(5) 0.21192(16) 0.5238(3) 0.0217(12) Uani 1 1 d . . .
C57 C 1.0122(5) 0.19260(17) 0.5783(3) 0.0246(13) Uani 1 1 d . . .
H45 H 1.0353 0.1682 0.5793 0.029 Uiso 1 1 calc R . .
C58 C 1.0028(6) 0.2091(2) 0.6308(3) 0.0341(15) Uani 1 1 d . . .
H46 H 1.0203 0.1959 0.6678 0.041 Uiso 1 1 calc R . .
C59 C 0.9685(7) 0.2441(2) 0.6302(3) 0.0425(18) Uani 1 1 d . . .
H47 H 0.9619 0.2550 0.6665 0.051 Uiso 1 1 calc R . .
C60 C 0.9436(6) 0.26351(19) 0.5765(3) 0.0358(16) Uani 1 1 d . . .
H48 H 0.9205 0.2878 0.5760 0.043 Uiso 1 1 calc R . .
C61 C 0.9525(5) 0.24753(17) 0.5240(3) 0.0270(13) Uani 1 1 d . . .
H49 H 0.9343 0.2609 0.4873 0.032 Uiso 1 1 calc R . .
Ir2 Ir 0.601758(18) 0.427046(5) 0.334505(10) 0.01514(5) Uani 1 1 d . . .
H50 H 0.623(6) 0.389(2) 0.315(4) 0.05(2) Uiso 1 1 d . . .
C62 C 0.5448(5) 0.47117(16) 0.3554(3) 0.0195(11) Uani 1 1 d . . .
O2 O 0.5098(4) 0.49719(12) 0.3691(2) 0.0336(11) Uani 1 1 d . . .
P4 P 0.76460(12) 0.42842(4) 0.42107(7) 0.0174(3) Uani 1 1 d . . .
C63 C 0.8603(5) 0.39018(15) 0.4408(3) 0.0213(12) Uani 1 1 d . . .
C64 C 0.8618(5) 0.36419(15) 0.3976(3) 0.0250(13) Uani 1 1 d . . .
H51 H 0.8113 0.3654 0.3581 0.030 Uiso 1 1 calc R . .
C65 C 0.9382(6) 0.33618(17) 0.4127(3) 0.0312(15) Uani 1 1 d . . .
H52 H 0.9392 0.3182 0.3834 0.037 Uiso 1 1 calc R . .
C66 C 1.0120(6) 0.33432(18) 0.4694(3) 0.0337(15) Uani 1 1 d . . .
H53 H 1.0641 0.3153 0.4789 0.040 Uiso 1 1 calc R . .
C67 C 1.0107(6) 0.36023(18) 0.5130(3) 0.0336(15) Uani 1 1 d . . .
H54 H 1.0609 0.3588 0.5524 0.040 Uiso 1 1 calc R . .
C68 C 0.9361(5) 0.38789(17) 0.4984(3) 0.0276(14) Uani 1 1 d . . .
H55 H 0.9358 0.4058 0.5279 0.033 Uiso 1 1 calc R . .
C69 C 0.8602(5) 0.46583(15) 0.4189(3) 0.0193(11) Uani 1 1 d . . .
C70 C 0.9726(5) 0.46034(18) 0.4303(3) 0.0273(14) Uani 1 1 d . . .
H56 H 1.0027 0.4372 0.4427 0.033 Uiso 1 1 calc R . .
C71 C 1.0418(6) 0.4879(2) 0.4237(3) 0.0370(17) Uani 1 1 d . . .
H57 H 1.1185 0.4835 0.4313 0.044 Uiso 1 1 calc R . .
C72 C 1.0006(6) 0.52180(19) 0.4063(3) 0.0365(17) Uani 1 1 d . . .
H58 H 1.0483 0.5406 0.4014 0.044 Uiso 1 1 calc R . .
C73 C 0.8883(6) 0.52813(17) 0.3959(3) 0.0318(15) Uani 1 1 d . . .
H59 H 0.8591 0.5515 0.3849 0.038 Uiso 1 1 calc R . .
C74 C 0.8193(6) 0.50009(16) 0.4016(3) 0.0253(13) Uani 1 1 d . . .
H60 H 0.7424 0.5044 0.3935 0.030 Uiso 1 1 calc R . .
C75 C 0.7321(5) 0.43587(15) 0.4934(3) 0.0200(12) Uani 1 1 d . . .
C76 C 0.7125(5) 0.47064(15) 0.5116(3) 0.0209(12) Uani 1 1 d . . .
H61 H 0.7179 0.4907 0.4869 0.025 Uiso 1 1 calc R . .
C77 C 0.6850(5) 0.47601(16) 0.5655(3) 0.0253(13) Uani 1 1 d . . .
H62 H 0.6723 0.4997 0.5775 0.030 Uiso 1 1 calc R . .
C78 C 0.6761(6) 0.44726(17) 0.6016(3) 0.0303(14) Uani 1 1 d . . .
H63 H 0.6578 0.4511 0.6386 0.036 Uiso 1 1 calc R . .
C79 C 0.6939(6) 0.41266(19) 0.5840(3) 0.0338(16) Uani 1 1 d . . .
H64 H 0.6874 0.3928 0.6089 0.041 Uiso 1 1 calc R . .
C80 C 0.7213(5) 0.40686(16) 0.5299(3) 0.0232(13) Uani 1 1 d . . .
H65 H 0.7327 0.3831 0.5179 0.028 Uiso 1 1 calc R . .
B2 B 0.4419(5) 0.42379(19) 0.2473(3) 0.0230(14) Uani 1 1 d . . .
C81 C 0.3461(5) 0.45271(16) 0.2516(3) 0.0244(13) Uani 1 1 d . . .
C82 C 0.2571(5) 0.44423(18) 0.2742(3) 0.0315(15) Uani 1 1 d . . .
H66 H 0.2507 0.4204 0.2875 0.038 Uiso 1 1 calc R . .
C83 C 0.1778(6) 0.4693(2) 0.2778(4) 0.0439(19) Uani 1 1 d . . .
H67 H 0.1201 0.4625 0.2946 0.053 Uiso 1 1 calc R . .
C84 C 0.1822(6) 0.5041(2) 0.2572(4) 0.0427(19) Uani 1 1 d . . .
H68 H 0.1282 0.5213 0.2599 0.051 Uiso 1 1 calc R . .
C85 C 0.2661(6) 0.51344(19) 0.2328(3) 0.0362(16) Uani 1 1 d . . .
H69 H 0.2685 0.5369 0.2168 0.043 Uiso 1 1 calc R . .
C86 C 0.3477(5) 0.48844(17) 0.2315(3) 0.0304(14) Uani 1 1 d . . .
H70 H 0.4070 0.4958 0.2164 0.036 Uiso 1 1 calc R . .
P5 P 0.68623(12) 0.44391(4) 0.26100(7) 0.0166(3) Uani 1 1 d . . .
C87 C 0.4801(5) 0.43277(15) 0.1864(3) 0.0232(12) Uani 1 1 d . . .
C88 C 0.4008(5) 0.43603(17) 0.1287(3) 0.0285(14) Uani 1 1 d . . .
H71 H 0.3252 0.4326 0.1262 0.034 Uiso 1 1 calc R . .
C89 C 0.4289(5) 0.44400(16) 0.0763(3) 0.0272(13) Uani 1 1 d . . .
H72 H 0.3733 0.4456 0.0386 0.033 Uiso 1 1 calc R . .
C90 C 0.5392(6) 0.44970(16) 0.0785(3) 0.0277(14) Uani 1 1 d . . .
H73 H 0.5593 0.4550 0.0425 0.033 Uiso 1 1 calc R . .
C91 C 0.6186(5) 0.44761(15) 0.1337(3) 0.0239(13) Uani 1 1 d . . .
H74 H 0.6939 0.4515 0.1359 0.029 Uiso 1 1 calc R . .
C92 C 0.5877(5) 0.43969(14) 0.1868(3) 0.0185(11) Uani 1 1 d . . .
C93 C 0.8016(5) 0.41474(15) 0.2582(3) 0.0187(11) Uani 1 1 d . . .
C94 C 0.7794(5) 0.38336(15) 0.2236(3) 0.0210(12) Uani 1 1 d . . .
H75 H 0.7066 0.3787 0.1992 0.025 Uiso 1 1 calc R . .
C95 C 0.8625(6) 0.35894(17) 0.2244(3) 0.0319(15) Uani 1 1 d . . .
H76 H 0.8465 0.3378 0.2002 0.038 Uiso 1 1 calc R . .
C96 C 0.9687(6) 0.36509(18) 0.2603(3) 0.0350(16) Uani 1 1 d . . .
H77 H 1.0253 0.3481 0.2615 0.042 Uiso 1 1 calc R . .
C97 C 0.9915(5) 0.39602(19) 0.2942(3) 0.0313(15) Uani 1 1 d . . .
H78 H 1.0645 0.4004 0.3188 0.038 Uiso 1 1 calc R . .
C98 C 0.9095(5) 0.42103(17) 0.2930(3) 0.0253(13) Uani 1 1 d . . .
H79 H 0.9270 0.4425 0.3160 0.030 Uiso 1 1 calc R . .
C99 C 0.7346(5) 0.49013(15) 0.2550(2) 0.0195(11) Uani 1 1 d . . .
C100 C 0.8283(6) 0.49814(17) 0.2361(3) 0.0291(14) Uani 1 1 d . . .
H80 H 0.8738 0.4792 0.2292 0.035 Uiso 1 1 calc R . .
C101 C 0.8551(6) 0.53378(19) 0.2274(3) 0.0364(16) Uani 1 1 d . . .
H81 H 0.9195 0.5390 0.2153 0.044 Uiso 1 1 calc R . .
C102 C 0.7889(6) 0.56139(18) 0.2362(3) 0.0372(17) Uani 1 1 d . . .
H82 H 0.8077 0.5856 0.2305 0.045 Uiso 1 1 calc R . .
C103 C 0.6949(6) 0.55372(19) 0.2534(3) 0.0385(17) Uani 1 1 d . . .
H83 H 0.6483 0.5726 0.2592 0.046 Uiso 1 1 calc R . .
C104 C 0.6690(5) 0.51841(16) 0.2623(3) 0.0268(13) Uani 1 1 d . . .
H84 H 0.6039 0.5135 0.2738 0.032 Uiso 1 1 calc R . .
P6 P 0.49071(12) 0.38779(4) 0.36912(7) 0.0179(3) Uani 1 1 d . . .
C105 C 0.3943(5) 0.38321(16) 0.2477(3) 0.0224(12) Uani 1 1 d . . .
C106 C 0.3316(5) 0.36488(18) 0.1951(3) 0.0292(14) Uani 1 1 d . . .
H85 H 0.3219 0.3759 0.1566 0.035 Uiso 1 1 calc R . .
C107 C 0.2840(5) 0.33164(18) 0.1977(3) 0.0311(14) Uani 1 1 d . . .
H86 H 0.2424 0.3204 0.1613 0.037 Uiso 1 1 calc R . .
C108 C 0.2963(5) 0.31470(18) 0.2523(3) 0.0313(15) Uani 1 1 d . . .
H87 H 0.2636 0.2918 0.2538 0.038 Uiso 1 1 calc R . .
C109 C 0.3567(5) 0.33121(16) 0.3051(3) 0.0255(13) Uani 1 1 d . . .
H88 H 0.3658 0.3197 0.3432 0.031 Uiso 1 1 calc R . .
C110 C 0.4046(5) 0.36504(15) 0.3026(3) 0.0206(12) Uani 1 1 d . . .
C111 C 0.3989(5) 0.40376(15) 0.4133(3) 0.0224(12) Uani 1 1 d . . .
C112 C 0.2954(5) 0.38871(18) 0.4061(3) 0.0290(14) Uani 1 1 d . . .
H89 H 0.2667 0.3720 0.3743 0.035 Uiso 1 1 calc R . .
C113 C 0.2333(6) 0.3983(2) 0.4458(3) 0.0355(16) Uani 1 1 d . . .
H90 H 0.1623 0.3881 0.4406 0.043 Uiso 1 1 calc R . .
C114 C 0.2749(6) 0.42236(19) 0.4922(3) 0.0348(16) Uani 1 1 d . . .
H91 H 0.2330 0.4284 0.5193 0.042 Uiso 1 1 calc R . .
C115 C 0.3778(6) 0.43780(17) 0.4994(3) 0.0297(14) Uani 1 1 d . . .
H92 H 0.4069 0.4543 0.5316 0.036 Uiso 1 1 calc R . .
C116 C 0.4382(5) 0.42882(16) 0.4587(3) 0.0236(12) Uani 1 1 d . . .
H93 H 0.5072 0.4401 0.4624 0.028 Uiso 1 1 calc R . .
C117 C 0.5569(5) 0.35009(15) 0.4174(3) 0.0212(12) Uani 1 1 d . . .
C118 C 0.6272(5) 0.32821(17) 0.3959(3) 0.0293(14) Uani 1 1 d . . .
H94 H 0.6413 0.3339 0.3583 0.035 Uiso 1 1 calc R . .
C119 C 0.6765(6) 0.29844(17) 0.4282(4) 0.0366(17) Uani 1 1 d . . .
H95 H 0.7234 0.2836 0.4126 0.044 Uiso 1 1 calc R . .
C120 C 0.6579(6) 0.29018(18) 0.4829(4) 0.0394(17) Uani 1 1 d . . .
H96 H 0.6933 0.2700 0.5057 0.047 Uiso 1 1 calc R . .
C121 C 0.5874(7) 0.31139(19) 0.5045(3) 0.0401(18) Uani 1 1 d . . .
H97 H 0.5734 0.3055 0.5420 0.048 Uiso 1 1 calc R . .
C122 C 0.5368(6) 0.34121(17) 0.4719(3) 0.0302(14) Uani 1 1 d . . .
H98 H 0.4882 0.3556 0.4871 0.036 Uiso 1 1 calc R . .
C123 C 0.1093(10) -0.0014(3) 0.4525(6) 0.085(3) Uani 1 1 d . . .
H99 H 0.1134 0.0040 0.4953 0.102 Uiso 1 1 calc R . .
H100 H 0.1011 -0.0277 0.4466 0.102 Uiso 1 1 calc R . .
Cl1 Cl -0.0069(3) 0.02014(9) 0.40488(14) 0.0884(9) Uani 1 1 d . . .
Cl2 Cl 0.2309(2) 0.01217(8) 0.43827(13) 0.0786(8) Uani 1 1 d . . .
C124 C 0.2650(10) 0.2307(3) 0.1319(6) 0.173(4) Uani 0.35 1 d P A 1
H101 H 0.2572 0.2536 0.1525 0.207 Uiso 0.35 1 calc PR A 1
H102 H 0.1971 0.2289 0.0977 0.207 Uiso 0.35 1 calc PR A 1
Cl3 Cl 0.3597(5) 0.2407(2) 0.0973(3) 0.156(3) Uani 0.35 1 d P A 1
Cl4 Cl 0.2468(10) 0.2036(6) 0.1745(9) 0.197(10) Uani 0.35 1 d P A 1
C125 C 0.2650(10) 0.2307(3) 0.1319(6) 0.173(4) Uani 0.35 1 d P B 2
H103 H 0.2939 0.2374 0.1753 0.207 Uiso 0.35 1 calc PR B 2
H104 H 0.1994 0.2459 0.1143 0.207 Uiso 0.35 1 calc PR B 2
Cl5 Cl 0.3597(5) 0.2407(2) 0.0973(3) 0.156(3) Uani 0.35 1 d P B 2
Cl6 Cl 0.2254(13) 0.1891(5) 0.1283(12) 0.267(16) Uani 0.35 1 d P B 2
C126 C 0.2468(10) 0.2036(6) 0.1745(9) 0.197(10) Uani 0.15 1 d P C 3
H105 H 0.1774 0.2108 0.1833 0.237 Uiso 0.15 1 calc PR C 3
H106 H 0.3061 0.2076 0.2125 0.237 Uiso 0.15 1 calc PR C 3
Cl7 Cl 0.2650(10) 0.2307(3) 0.1319(6) 0.173(4) Uani 0.15 1 d P C 3
Cl8 Cl 0.2370(7) 0.1526(4) 0.1643(5) 0.097(4) Uani 0.15 1 d P C 3
C127 C 0.2254(13) 0.1891(5) 0.1283(12) 0.267(16) Uani 0.15 1 d P D 4
H107 H 0.1443 0.1920 0.1158 0.320 Uiso 0.15 1 calc PR D 4
H108 H 0.2431 0.1811 0.0909 0.320 Uiso 0.15 1 calc PR D 4
Cl9 Cl 0.2650(10) 0.2307(3) 0.1319(6) 0.173(4) Uani 0.15 1 d P D 4
Cl10 Cl 0.2370(7) 0.1526(4) 0.1643(5) 0.097(4) Uani 0.15 1 d P D 4

loop_
_atom_site_aniso_label
_atom_site_aniso_U_11
_atom_site_aniso_U_22
_atom_site_aniso_U_33
_atom_site_aniso_U_23
_atom_site_aniso_U_13
_atom_site_aniso_U_12
Ir1 0.01503(11) 0.01837(10) 0.01548(11) -0.00011(8) 0.00474(8) 0.00081(8)
C1 0.022(3) 0.026(3) 0.020(3) -0.002(2) 0.005(3) -0.001(2)
O1 0.042(3) 0.036(3) 0.043(3) -0.019(2) 0.014(3) 0.003(2)
P1 0.0181(7) 0.0186(7) 0.0182(7) 0.0015(5) 0.0058(6) 0.0002(5)
C2 0.017(3) 0.025(3) 0.018(3) 0.001(2) 0.005(2) 0.002(2)
C3 0.025(3) 0.024(3) 0.028(3) -0.002(2) 0.010(3) 0.002(2)
C4 0.044(4) 0.033(4) 0.028(4) 0.003(3) 0.014(3) 0.014(3)
C5 0.030(4) 0.053(4) 0.024(3) 0.003(3) 0.012(3) 0.015(3)
C6 0.020(3) 0.048(4) 0.021(3) 0.010(3) 0.008(3) 0.002(3)
C7 0.022(3) 0.037(4) 0.020(3) 0.006(3) 0.005(3) -0.002(3)
C8 0.017(3) 0.020(3) 0.023(3) 0.002(2) 0.004(2) -0.002(2)
C9 0.033(4) 0.029(3) 0.023(3) 0.000(3) 0.009(3) -0.004(3)
C10 0.028(4) 0.045(4) 0.029(4) 0.004(3) 0.000(3) -0.011(3)
C11 0.049(5) 0.031(4) 0.036(4) -0.002(3) -0.001(4) -0.020(3)
C12 0.050(5) 0.026(3) 0.040(4) -0.011(3) 0.002(4) -0.008(3)
C13 0.029(4) 0.027(3) 0.036(4) -0.006(3) 0.008(3) -0.004(3)
C14 0.022(3) 0.022(3) 0.021(3) 0.005(2) 0.003(2) 0.001(2)
C15 0.032(4) 0.036(4) 0.022(3) -0.002(3) 0.009(3) 0.007(3)
C16 0.045(4) 0.046(4) 0.023(4) 0.009(3) 0.004(3) 0.016(3)
C17 0.036(4) 0.034(4) 0.039(4) 0.007(3) 0.002(3) 0.007(3)
C18 0.021(3) 0.039(4) 0.039(4) 0.005(3) 0.008(3) 0.007(3)
C19 0.026(3) 0.025(3) 0.029(3) 0.004(3) 0.010(3) 0.000(2)
B1 0.021(3) 0.024(3) 0.023(3) 0.003(3) 0.009(3) 0.003(3)
C20 0.026(3) 0.024(3) 0.027(3) 0.003(2) 0.012(3) 0.000(2)
C21 0.046(4) 0.051(4) 0.024(4) 0.003(3) 0.013(3) 0.015(4)
C22 0.060(5) 0.056(5) 0.034(4) 0.004(4) 0.024(4) 0.025(4)
C23 0.063(6) 0.044(4) 0.044(5) -0.015(4) 0.034(4) -0.006(4)
C24 0.051(5) 0.046(4) 0.020(3) -0.004(3) 0.012(3) -0.020(4)
C25 0.033(4) 0.036(4) 0.024(3) -0.002(3) 0.010(3) -0.005(3)
P2 0.0168(7) 0.0228(7) 0.0168(7) 0.0003(6) 0.0046(6) 0.0000(6)
C26 0.024(3) 0.026(3) 0.013(3) -0.003(2) 0.009(2) -0.001(2)
C27 0.030(4) 0.025(3) 0.026(3) 0.005(2) 0.008(3) -0.003(3)
C28 0.043(4) 0.023(3) 0.029(4) 0.006(3) 0.014(3) 0.005(3)
C29 0.034(4) 0.035(4) 0.026(3) 0.010(3) 0.010(3) 0.014(3)
C30 0.022(3) 0.035(3) 0.024(3) 0.003(3) 0.009(3) 0.003(3)
C31 0.024(3) 0.026(3) 0.017(3) 0.003(2) 0.006(2) 0.000(2)
C32 0.019(3) 0.028(3) 0.022(3) 0.004(2) 0.008(2) 0.004(2)
C33 0.021(3) 0.034(3) 0.025(3) -0.001(3) 0.007(3) 0.000(3)
C34 0.044(5) 0.043(4) 0.049(5) -0.006(3) 0.030(4) 0.004(3)
C35 0.035(4) 0.049(4) 0.064(6) -0.001(4) 0.032(4) 0.003(3)
C36 0.024(4) 0.054(5) 0.047(5) -0.005(4) 0.015(3) -0.007(3)
C37 0.029(4) 0.037(4) 0.031(4) -0.006(3) 0.014(3) -0.005(3)
C38 0.018(3) 0.028(3) 0.023(3) -0.005(2) 0.004(2) -0.003(2)
C39 0.033(4) 0.042(4) 0.024(3) 0.004(3) 0.004(3) -0.002(3)
C40 0.040(4) 0.056(5) 0.020(3) -0.006(3) 0.006(3) -0.002(4)
C41 0.039(4) 0.055(5) 0.035(4) -0.022(4) 0.008(4) -0.003(4)
C42 0.023(4) 0.041(4) 0.047(5) -0.017(3) 0.013(3) -0.005(3)
C43 0.021(3) 0.031(3) 0.026(3) -0.002(3) 0.005(3) 0.002(3)
P3 0.0155(7) 0.0208(7) 0.0174(7) 0.0013(6) 0.0044(6) 0.0006(5)
C44 0.019(3) 0.027(3) 0.024(3) 0.001(2) 0.010(3) 0.001(2)
C45 0.033(4) 0.034(3) 0.027(3) 0.007(3) 0.017(3) 0.000(3)
C46 0.031(4) 0.030(3) 0.042(4) 0.015(3) 0.021(3) 0.001(3)
C47 0.022(3) 0.030(3) 0.048(4) -0.001(3) 0.012(3) -0.009(3)
C48 0.027(3) 0.024(3) 0.027(3) -0.001(2) 0.005(3) -0.003(3)
C49 0.020(3) 0.023(3) 0.019(3) 0.003(2) 0.009(2) 0.003(2)
C50 0.018(3) 0.021(3) 0.029(3) 0.006(2) 0.008(3) 0.000(2)
C51 0.023(3) 0.030(3) 0.033(4) 0.004(3) 0.012(3) 0.004(3)
C52 0.035(4) 0.035(4) 0.053(5) 0.005(3) 0.025(4) 0.010(3)
C53 0.029(4) 0.055(5) 0.057(5) 0.025(4) 0.022(4) 0.023(4)
C54 0.025(4) 0.066(5) 0.040(4) 0.020(4) 0.008(3) 0.012(4)
C55 0.020(3) 0.047(4) 0.027(3) 0.009(3) 0.002(3) 0.005(3)
C56 0.013(3) 0.029(3) 0.022(3) -0.003(2) 0.002(2) 0.000(2)
C57 0.020(3) 0.028(3) 0.026(3) 0.001(2) 0.007(3) 0.001(2)
C58 0.035(4) 0.048(4) 0.022(3) 0.003(3) 0.012(3) 0.001(3)
C59 0.046(5) 0.051(5) 0.032(4) -0.015(3) 0.014(4) -0.002(4)
C60 0.043(4) 0.032(4) 0.038(4) -0.003(3) 0.019(3) 0.001(3)
C61 0.028(3) 0.032(3) 0.021(3) -0.004(3) 0.007(3) 0.001(3)
Ir2 0.01352(10) 0.01721(10) 0.01467(10) -0.00113(8) 0.00391(8) -0.00100(8)
C62 0.015(3) 0.027(3) 0.017(3) 0.001(2) 0.004(2) 0.000(2)
O2 0.035(3) 0.030(2) 0.039(3) -0.008(2) 0.016(2) 0.005(2)
P4 0.0152(7) 0.0198(7) 0.0170(7) -0.0018(6) 0.0038(6) -0.0005(6)
C63 0.021(3) 0.020(3) 0.022(3) -0.001(2) 0.004(2) 0.003(2)
C64 0.028(3) 0.020(3) 0.027(3) -0.003(2) 0.008(3) 0.000(2)
C65 0.030(4) 0.028(3) 0.036(4) -0.003(3) 0.010(3) 0.006(3)
C66 0.030(4) 0.028(3) 0.042(4) 0.003(3) 0.008(3) 0.009(3)
C67 0.026(4) 0.040(4) 0.033(4) 0.007(3) 0.006(3) 0.012(3)
C68 0.026(3) 0.035(3) 0.023(3) -0.003(3) 0.008(3) 0.006(3)
C69 0.019(3) 0.024(3) 0.014(3) -0.003(2) 0.003(2) -0.006(2)
C70 0.021(3) 0.034(3) 0.026(3) -0.009(3) 0.006(3) -0.005(3)
C71 0.022(3) 0.048(4) 0.039(4) -0.015(3) 0.006(3) -0.010(3)
C72 0.039(4) 0.038(4) 0.034(4) -0.010(3) 0.011(3) -0.019(3)
C73 0.041(4) 0.024(3) 0.029(4) -0.002(3) 0.008(3) -0.010(3)
C74 0.031(3) 0.028(3) 0.019(3) -0.001(2) 0.009(3) -0.003(3)
C75 0.021(3) 0.023(3) 0.016(3) -0.002(2) 0.004(2) -0.001(2)
C76 0.020(3) 0.022(3) 0.023(3) -0.002(2) 0.009(2) -0.002(2)
C77 0.024(3) 0.025(3) 0.029(3) -0.007(3) 0.011(3) -0.001(2)
C78 0.031(4) 0.037(4) 0.027(3) -0.002(3) 0.015(3) 0.002(3)
C79 0.034(4) 0.036(4) 0.035(4) 0.014(3) 0.015(3) 0.010(3)
C80 0.025(3) 0.022(3) 0.026(3) 0.002(2) 0.014(3) 0.004(2)
B2 0.016(3) 0.030(4) 0.021(3) -0.002(3) 0.002(3) 0.000(3)
C81 0.018(3) 0.027(3) 0.025(3) -0.001(2) 0.000(2) -0.001(2)
C82 0.022(3) 0.031(3) 0.041(4) 0.004(3) 0.008(3) 0.002(3)
C83 0.030(4) 0.057(5) 0.049(5) 0.000(4) 0.019(4) 0.003(4)
C84 0.026(4) 0.040(4) 0.059(5) -0.007(4) 0.008(4) 0.009(3)
C85 0.032(4) 0.030(4) 0.041(4) 0.003(3) 0.001(3) 0.006(3)
C86 0.024(3) 0.029(3) 0.037(4) 0.002(3) 0.007(3) 0.000(3)
P5 0.0156(7) 0.0190(7) 0.0155(7) -0.0009(5) 0.0048(6) -0.0012(5)
C87 0.024(3) 0.022(3) 0.021(3) -0.001(2) 0.002(2) 0.000(2)
C88 0.019(3) 0.031(3) 0.033(4) 0.001(3) 0.001(3) 0.000(2)
C89 0.031(4) 0.028(3) 0.017(3) -0.002(2) -0.002(3) -0.001(3)
C90 0.040(4) 0.027(3) 0.019(3) 0.001(2) 0.012(3) 0.000(3)
C91 0.026(3) 0.024(3) 0.021(3) 0.000(2) 0.006(3) 0.002(2)
C92 0.020(3) 0.018(3) 0.015(3) -0.001(2) 0.002(2) 0.001(2)
C93 0.019(3) 0.022(3) 0.017(3) 0.003(2) 0.007(2) 0.001(2)
C94 0.017(3) 0.026(3) 0.021(3) -0.001(2) 0.006(2) -0.004(2)
C95 0.045(4) 0.024(3) 0.032(4) 0.001(3) 0.018(3) 0.004(3)
C96 0.036(4) 0.035(4) 0.039(4) 0.010(3) 0.018(3) 0.015(3)
C97 0.019(3) 0.046(4) 0.027(4) 0.005(3) 0.004(3) 0.005(3)
C98 0.022(3) 0.033(3) 0.020(3) -0.002(2) 0.005(3) -0.005(3)
C99 0.022(3) 0.022(3) 0.012(3) 0.000(2) 0.000(2) -0.002(2)
C100 0.030(4) 0.030(3) 0.030(4) -0.003(3) 0.012(3) -0.005(3)
C101 0.034(4) 0.038(4) 0.042(4) 0.002(3) 0.017(3) -0.014(3)
C102 0.045(4) 0.027(3) 0.040(4) 0.003(3) 0.013(4) -0.013(3)
C103 0.041(4) 0.031(4) 0.042(4) 0.002(3) 0.009(4) 0.000(3)
C104 0.030(3) 0.023(3) 0.027(3) 0.003(2) 0.008(3) -0.003(3)
P6 0.0167(7) 0.0196(7) 0.0172(7) -0.0011(5) 0.0044(6) -0.0020(5)
C105 0.017(3) 0.029(3) 0.020(3) -0.003(2) 0.003(2) -0.001(2)
C106 0.025(3) 0.039(4) 0.020(3) -0.005(3) 0.000(3) -0.008(3)
C107 0.030(4) 0.036(4) 0.023(3) -0.011(3) 0.000(3) -0.010(3)
C108 0.025(3) 0.029(3) 0.042(4) -0.010(3) 0.014(3) -0.012(3)
C109 0.023(3) 0.024(3) 0.031(3) -0.003(3) 0.009(3) -0.010(2)
C110 0.015(3) 0.023(3) 0.025(3) -0.006(2) 0.007(2) -0.001(2)
C111 0.020(3) 0.020(3) 0.028(3) 0.001(2) 0.007(3) 0.001(2)
C112 0.020(3) 0.039(4) 0.031(4) -0.005(3) 0.013(3) -0.002(3)
C113 0.026(4) 0.048(4) 0.039(4) 0.000(3) 0.019(3) -0.003(3)
C114 0.032(4) 0.046(4) 0.032(4) 0.002(3) 0.018(3) 0.005(3)
C115 0.033(4) 0.031(3) 0.030(4) -0.002(3) 0.017(3) 0.007(3)
C116 0.018(3) 0.025(3) 0.027(3) 0.000(2) 0.004(2) 0.001(2)
C117 0.021(3) 0.016(3) 0.025(3) 0.001(2) 0.004(2) -0.004(2)
C118 0.031(4) 0.026(3) 0.031(4) -0.002(3) 0.009(3) -0.003(3)
C119 0.037(4) 0.023(3) 0.051(5) 0.005(3) 0.016(4) 0.008(3)
C120 0.047(5) 0.026(3) 0.043(4) 0.012(3) 0.010(4) 0.005(3)
C121 0.062(5) 0.033(4) 0.029(4) 0.010(3) 0.020(4) 0.005(3)
C122 0.036(4) 0.029(3) 0.028(4) 0.003(3) 0.014(3) 0.004(3)
C123 0.081(8) 0.065(7) 0.107(10) 0.006(6) 0.025(7) 0.008(6)
Cl1 0.080(2) 0.103(2) 0.080(2) 0.0043(17) 0.0190(16) 0.0376(17)
Cl2 0.0709(18) 0.095(2) 0.0619(17) -0.0095(14) 0.0055(14) -0.0033(15)
C124 0.160(11) 0.153(10) 0.199(12) 0.021(9) 0.041(9) 0.012(8)
Cl3 0.083(4) 0.203(7) 0.159(6) 0.089(6) -0.007(4) 0.032(4)
Cl4 0.078(8) 0.27(2) 0.235(18) 0.199(17) 0.023(10) 0.027(10)
C125 0.160(11) 0.153(10) 0.199(12) 0.021(9) 0.041(9) 0.012(8)
Cl5 0.083(4) 0.203(7) 0.159(6) 0.089(6) -0.007(4) 0.032(4)
Cl6 0.107(10) 0.140(12) 0.42(3) -0.092(17) -0.138(16) 0.020(9)
C126 0.078(8) 0.27(2) 0.235(18) 0.199(17) 0.023(10) 0.027(10)
Cl7 0.160(11) 0.153(10) 0.199(12) 0.021(9) 0.041(9) 0.012(8)
Cl8 0.040(5) 0.157(11) 0.088(7) -0.031(7) 0.006(5) 0.013(6)
C127 0.107(10) 0.140(12) 0.42(3) -0.092(17) -0.138(16) 0.020(9)
Cl9 0.160(11) 0.153(10) 0.199(12) 0.021(9) 0.041(9) 0.012(8)
Cl10 0.040(5) 0.157(11) 0.088(7) -0.031(7) 0.006(5) 0.013(6)

loop_
_atom_type_symbol
_atom_type_description
_atom_type_scat_dispersion_real
_atom_type_scat_dispersion_imag
_atom_type_scat_source
C C 0.0033 0.0016 'International Tables Vol C Tables 4.2.6.8 and 6.1.1.4'
H H 0.0000 0.0000 'International Tables Vol C Tables 4.2.6.8 and 6.1.1.4'
B B 0.0013 0.0007 'International Tables Vol C Tables 4.2.6.8 and 6.1.1.4'
O O 0.0106 0.0060 'International Tables Vol C Tables 4.2.6.8 and 6.1.1.4'
P P 0.1023 0.0942 'International Tables Vol C Tables 4.2.6.8 and 6.1.1.4'
Ir Ir -1.4442 7.9887 'International Tables Vol C Tables 4.2.6.8 and 6.1.1.4'
Cl Cl 0.1484 0.1585 'International Tables Vol C Tables 4.2.6.8 and 6.1.1.4'

loop_
_geom_angle_atom_site_label_1
_geom_angle_atom_site_label_2
_geom_angle_atom_site_label_3
_geom_angle
C1 Ir1 P3 104.33(19)
C1 Ir1 P2 95.06(19)
P3 Ir1 P2 151.23(5)
C1 Ir1 P1 94.18(18)
P3 Ir1 P1 98.30(5)
P2 Ir1 P1 101.30(5)
C1 Ir1 B1 90.9(2)
P3 Ir1 B1 80.57(18)
P2 Ir1 B1 78.05(17)
P1 Ir1 B1 174.93(16)
C1 Ir1 H1 171(3)
P3 Ir1 H1 72(3)
P2 Ir1 H1 86(3)
P1 Ir1 H1 94(3)
B1 Ir1 H1 81(3)
O1 C1 Ir1 177.2(6)
C2 P1 C8 102.6(3)
C2 P1 C14 101.4(3)
C8 P1 C14 100.7(3)
C2 P1 Ir1 120.26(19)
C8 P1 Ir1 113.27(19)
C14 P1 Ir1 115.88(19)
C3 C2 C7 118.7(5)
C3 C2 P1 119.7(4)
C7 C2 P1 121.3(5)
C4 C3 C2 120.1(6)
C4 C3 H2 119.9
C2 C3 H2 119.9
C5 C4 C3 120.5(7)
C5 C4 H3 119.8
C3 C4 H3 119.8
C6 C5 C4 119.6(6)
C6 C5 H4 120.2
C4 C5 H4 120.2
C7 C6 C5 120.5(6)
C7 C6 H5 119.8
C5 C6 H5 119.8
C6 C7 C2 120.5(6)
C6 C7 H6 119.7
C2 C7 H6 119.7
C13 C8 C9 118.2(6)
C13 C8 P1 121.1(5)
C9 C8 P1 120.5(4)
C10 C9 C8 120.3(6)
C10 C9 H7 119.8
C8 C9 H7 119.8
C11 C10 C9 121.1(7)
C11 C10 H8 119.5
C9 C10 H8 119.5
C10 C11 C12 118.7(6)
C10 C11 H9 120.6
C12 C11 H9 120.6
C13 C12 C11 120.9(7)
C13 C12 H10 119.6
C11 C12 H10 119.6
C12 C13 C8 120.8(7)
C12 C13 H11 119.6
C8 C13 H11 119.6
C19 C14 C15 117.4(6)
C19 C14 P1 119.6(5)
C15 C14 P1 123.0(5)
C16 C15 C14 121.0(6)
C16 C15 H12 119.5
C14 C15 H12 119.5
C17 C16 C15 120.5(7)
C17 C16 H13 119.7
C15 C16 H13 119.7
C18 C17 C16 118.8(7)
C18 C17 H14 120.6
C16 C17 H14 120.6
C17 C18 C19 120.9(6)
C17 C18 H15 119.6
C19 C18 H15 119.6
C18 C19 C14 121.3(6)
C18 C19 H16 119.4
C14 C19 H16 119.4
C44 B1 C20 108.4(5)
C44 B1 C26 112.6(5)
C20 B1 C26 111.0(5)
C44 B1 Ir1 109.1(4)
C20 B1 Ir1 111.2(4)
C26 B1 Ir1 104.4(4)
C21 C20 C25 115.0(6)
C21 C20 B1 120.6(6)
C25 C20 B1 124.4(6)
C20 C21 C22 123.1(7)
C20 C21 H17 118.5
C22 C21 H17 118.5
C23 C22 C21 119.4(7)
C23 C22 H18 120.3
C21 C22 H18 120.3
C24 C23 C22 119.5(7)
C24 C23 H19 120.3
C22 C23 H19 120.3
C23 C24 C25 120.2(7)
C23 C24 H20 119.9
C25 C24 H20 119.9
C24 C25 C20 122.8(7)
C24 C25 H21 118.6
C20 C25 H21 118.6
C31 P2 C38 107.1(3)
C31 P2 C32 100.5(3)
C38 P2 C32 100.7(3)
C31 P2 Ir1 106.4(2)
C38 P2 Ir1 119.8(2)
C32 P2 Ir1 120.2(2)
C27 C26 C31 115.5(5)
C27 C26 B1 124.2(5)
C31 C26 B1 120.3(5)
C28 C27 C26 121.8(6)
C28 C27 H22 119.1
C26 C27 H22 119.1
C29 C28 C27 121.4(6)
C29 C28 H23 119.3
C27 C28 H23 119.3
C28 C29 C30 118.8(6)
C28 C29 H24 120.6
C30 C29 H24 120.6
C29 C30 C31 120.1(6)
C29 C30 H25 119.9
C31 C30 H25 119.9
C30 C31 C26 122.4(5)
C30 C31 P2 123.0(5)
C26 C31 P2 114.5(4)
C33 C32 C37 119.5(5)
C33 C32 P2 118.2(5)
C37 C32 P2 122.1(5)
C34 C33 C32 120.1(6)
C34 C33 H26 119.9
C32 C33 H26 119.9
C35 C34 C33 120.2(7)
C35 C34 H27 119.9
C33 C34 H27 119.9
C36 C35 C34 120.4(6)
C36 C35 H28 119.8
C34 C35 H28 119.8
C35 C36 C37 119.8(7)
C35 C36 H29 120.1
C37 C36 H29 120.1
C32 C37 C36 119.9(6)
C32 C37 H30 120.1
C36 C37 H30 120.1
C43 C38 C39 118.2(6)
C43 C38 P2 120.1(5)
C39 C38 P2 121.4(5)
C40 C39 C38 120.5(7)
C40 C39 H31 119.8
C38 C39 H31 119.8
C39 C40 C41 120.1(7)
C39 C40 H32 119.9
C41 C40 H32 119.9
C42 C41 C40 120.1(7)
C42 C41 H33 119.9
C40 C41 H33 119.9
C41 C42 C43 120.7(7)
C41 C42 H34 119.7
C43 C42 H34 119.7
C42 C43 C38 120.4(6)
C42 C43 H35 119.8
C38 C43 H35 119.8
C49 P3 C56 103.5(3)
C49 P3 C50 99.3(3)
C56 P3 C50 104.5(3)
C49 P3 Ir1 110.1(2)
C56 P3 Ir1 114.80(19)
C50 P3 Ir1 122.2(2)
C49 C44 C45 114.9(6)
C49 C44 B1 124.2(5)
C45 C44 B1 120.9(6)
C46 C45 C44 122.5(6)
C46 C45 H36 118.7
C44 C45 H36 118.7
C47 C46 C45 120.3(6)
C47 C46 H37 119.9
C45 C46 H37 119.9
C46 C47 C48 119.6(6)
C46 C47 H38 120.2
C48 C47 H38 120.2
C47 C48 C49 118.7(6)
C47 C48 H39 120.6
C49 C48 H39 120.6
C44 C49 C48 123.9(5)
C44 C49 P3 114.6(4)
C48 C49 P3 121.1(5)
C51 C50 C55 118.9(6)
C51 C50 P3 119.3(5)
C55 C50 P3 121.3(5)
C52 C51 C50 120.3(7)
C52 C51 H40 119.9
C50 C51 H40 119.9
C53 C52 C51 120.0(7)
C53 C52 H41 120.0
C51 C52 H41 120.0
C54 C53 C52 120.0(7)
C54 C53 H42 120.0
C52 C53 H42 120.0
C53 C54 C55 120.9(8)
C53 C54 H43 119.5
C55 C54 H43 119.5
C54 C55 C50 119.9(7)
C54 C55 H44 120.1
C50 C55 H44 120.1
C61 C56 C57 118.3(5)
C61 C56 P3 117.3(5)
C57 C56 P3 124.2(5)
C58 C57 C56 119.9(6)
C58 C57 H45 120.1
C56 C57 H45 120.1
C59 C58 C57 121.0(6)
C59 C58 H46 119.5
C57 C58 H46 119.5
C58 C59 C60 119.8(6)
C58 C59 H47 120.1
C60 C59 H47 120.1
C61 C60 C59 119.9(6)
C61 C60 H48 120.0
C59 C60 H48 120.0
C60 C61 C56 121.1(6)
C60 C61 H49 119.4
C56 C61 H49 119.4
C62 Ir2 P6 98.56(17)
C62 Ir2 P5 103.47(17)
P6 Ir2 P5 150.05(5)
C62 Ir2 B2 87.9(2)
P6 Ir2 B2 78.77(17)
P5 Ir2 B2 81.98(16)
C62 Ir2 P4 94.02(18)
P6 Ir2 P4 100.93(5)
P5 Ir2 P4 97.53(5)
B2 Ir2 P4 178.07(17)
C62 Ir2 H50 168(3)
P6 Ir2 H50 72(3)
P5 Ir2 H50 83(3)
B2 Ir2 H50 84(3)
P4 Ir2 H50 95(3)
O2 C62 Ir2 178.1(5)
C75 P4 C63 101.1(3)
C75 P4 C69 102.9(3)
C63 P4 C69 101.4(3)
C75 P4 Ir2 112.9(2)
C63 P4 Ir2 122.3(2)
C69 P4 Ir2 113.84(19)
C64 C63 C68 119.3(6)
C64 C63 P4 120.1(5)
C68 C63 P4 120.5(4)
C63 C64 C65 119.2(6)
C63 C64 H51 120.4
C65 C64 H51 120.4
C66 C65 C64 120.8(6)
C66 C65 H52 119.6
C64 C65 H52 119.6
C65 C66 C67 120.2(6)
C65 C66 H53 119.9
C67 C66 H53 119.9
C68 C67 C66 119.3(7)
C68 C67 H54 120.3
C66 C67 H54 120.3
C67 C68 C63 121.1(6)
C67 C68 H55 119.4
C63 C68 H55 119.4
C70 C69 C74 117.9(6)
C70 C69 P4 121.8(5)
C74 C69 P4 120.2(5)
C71 C70 C69 121.1(6)
C71 C70 H56 119.4
C69 C70 H56 119.4
C72 C71 C70 120.6(7)
C72 C71 H57 119.7
C70 C71 H57 119.7
C71 C72 C73 119.3(6)
C71 C72 H58 120.4
C73 C72 H58 120.4
C74 C73 C72 119.6(6)
C74 C73 H59 120.2
C72 C73 H59 120.2
C73 C74 C69 121.4(6)
C73 C74 H60 119.3
C69 C74 H60 119.3
C80 C75 C76 118.6(5)
C80 C75 P4 120.6(4)
C76 C75 P4 120.7(4)
C77 C76 C75 120.4(5)
C77 C76 H61 119.8
C75 C76 H61 119.8
C78 C77 C76 120.5(6)
C78 C77 H62 119.7
C76 C77 H62 119.7
C77 C78 C79 119.9(6)
C77 C78 H63 120.1
C79 C78 H63 120.1
C78 C79 C80 120.3(6)
C78 C79 H64 119.9
C80 C79 H64 119.9
C79 C80 C75 120.3(5)
C79 C80 H65 119.8
C75 C80 H65 119.8
C105 B2 C87 113.1(5)
C105 B2 C81 109.0(5)
C87 B2 C81 108.5(5)
C105 B2 Ir2 105.5(4)
C87 B2 Ir2 108.6(4)
C81 B2 Ir2 112.2(4)
C82 C81 C86 114.9(6)
C82 C81 B2 123.9(6)
C86 C81 B2 121.2(5)
C83 C82 C81 122.6(6)
C83 C82 H66 118.7
C81 C82 H66 118.7
C84 C83 C82 120.6(7)
C84 C83 H67 119.7
C82 C83 H67 119.7
C85 C84 C83 119.0(7)
C85 C84 H68 120.5
C83 C84 H68 120.5
C84 C85 C86 119.9(7)
C84 C85 H69 120.0
C86 C85 H69 120.0
C85 C86 C81 122.9(6)
C85 C86 H70 118.5
C81 C86 H70 118.5
C92 P5 C93 105.0(3)
C92 P5 C99 99.5(3)
C93 P5 C99 105.4(3)
C92 P5 Ir2 108.93(19)
C93 P5 Ir2 113.47(18)
C99 P5 Ir2 122.45(18)
C92 C87 C88 115.1(5)
C92 C87 B2 124.0(5)
C88 C87 B2 120.8(5)
C89 C88 C87 122.9(6)
C89 C88 H71 118.6
C87 C88 H71 118.6
C88 C89 C90 120.0(6)
C88 C89 H72 120.0
C90 C89 H72 120.0
C91 C90 C89 119.1(6)
C91 C90 H73 120.4
C89 C90 H73 120.4
C90 C91 C92 119.8(6)
C90 C91 H74 120.1
C92 C91 H74 120.1
C87 C92 C91 123.0(6)
C87 C92 P5 115.9(4)
C91 C92 P5 120.6(4)
C98 C93 C94 118.4(5)
C98 C93 P5 122.8(4)
C94 C93 P5 118.7(4)
C95 C94 C93 120.7(6)
C95 C94 H75 119.7
C93 C94 H75 119.7
C96 C95 C94 120.4(6)
C96 C95 H76 119.8
C94 C95 H76 119.8
C97 C96 C95 119.4(6)
C97 C96 H77 120.3
C95 C96 H77 120.3
C96 C97 C98 120.9(6)
C96 C97 H78 119.6
C98 C97 H78 119.6
C97 C98 C93 120.3(6)
C97 C98 H79 119.8
C93 C98 H79 119.8
C104 C99 C100 117.7(5)
C104 C99 P5 118.6(4)
C100 C99 P5 123.2(5)
C101 C100 C99 120.4(6)
C101 C100 H80 119.8
C99 C100 H80 119.8
C102 C101 C100 120.4(6)
C102 C101 H81 119.8
C100 C101 H81 119.8
C101 C102 C103 119.7(6)
C101 C102 H82 120.2
C103 C102 H82 120.2
C104 C103 C102 119.7(7)
C104 C103 H83 120.1
C102 C103 H83 120.1
C99 C104 C103 122.1(6)
C99 C104 H84 119.0
C103 C104 H84 119.0
C110 P6 C117 102.4(3)
C110 P6 C111 106.9(3)
C117 P6 C111 99.5(3)
C110 P6 Ir2 106.48(19)
C117 P6 Ir2 118.10(19)
C111 P6 Ir2 121.47(19)
C110 C105 C106 114.9(5)
C110 C105 B2 120.7(5)
C106 C105 B2 124.1(5)
C107 C106 C105 122.6(6)
C107 C106 H85 118.7
C105 C106 H85 118.7
C108 C107 C106 120.7(6)
C108 C107 H86 119.7
C106 C107 H86 119.7
C107 C108 C109 119.3(6)
C107 C108 H87 120.3
C109 C108 H87 120.3
C108 C109 C110 120.1(6)
C108 C109 H88 120.0
C110 C109 H88 120.0
C105 C110 C109 122.4(6)
C105 C110 P6 114.4(4)
C109 C110 P6 123.1(5)
C116 C111 C112 119.3(5)
C116 C111 P6 118.9(4)
C112 C111 P6 121.5(5)
C111 C112 C113 120.0(6)
C111 C112 H89 120.0
C113 C112 H89 120.0
C114 C113 C112 120.2(6)
C114 C113 H90 119.9
C112 C113 H90 119.9
C113 C114 C115 120.2(6)
C113 C114 H91 119.9
C115 C114 H91 119.9
C114 C115 C116 119.3(6)
C114 C115 H92 120.4
C116 C115 H92 120.4
C111 C116 C115 120.9(6)
C111 C116 H93 119.5
C115 C116 H93 119.5
C122 C117 C118 118.5(6)
C122 C117 P6 124.0(5)
C118 C117 P6 117.4(5)
C119 C118 C117 121.0(6)
C119 C118 H94 119.5
C117 C118 H94 119.5
C120 C119 C118 120.1(6)
C120 C119 H95 119.9
C118 C119 H95 119.9
C119 C120 C121 119.5(6)
C119 C120 H96 120.2
C121 C120 H96 120.2
C120 C121 C122 120.5(6)
C120 C121 H97 119.7
C122 C121 H97 119.7
C117 C122 C121 120.2(6)
C117 C122 H98 119.9
C121 C122 H98 119.9
Cl2 C123 Cl1 112.5(7)
Cl2 C123 H99 109.1
Cl1 C123 H99 109.1
Cl2 C123 H100 109.1
Cl1 C123 H100 109.1
H99 C123 H100 107.8
Cl4 C124 Cl3 138.1(10)
Cl4 C124 H101 102.6
Cl3 C124 H101 102.6
Cl4 C124 H102 102.6
Cl3 C124 H102 102.6
H101 C124 H102 104.9

loop_
_geom_bond_atom_site_label_1
_geom_bond_atom_site_label_2
_geom_bond_distance
Ir1 C1 1.919(6)
Ir1 P3 2.3129(15)
Ir1 P2 2.3169(15)
Ir1 P1 2.4366(14)
Ir1 B1 2.444(7)
Ir1 H1 1.58(8)
C1 O1 1.139(7)
P1 C2 1.832(6)
P1 C8 1.833(6)
P1 C14 1.849(6)
C2 C3 1.393(8)
C2 C7 1.408(8)
C3 C4 1.388(8)
C3 H2 0.9500
C4 C5 1.386(10)
C4 H3 0.9500
C5 C6 1.386(10)
C5 H4 0.9500
C6 C7 1.373(9)
C6 H5 0.9500
C7 H6 0.9500
C8 C13 1.392(8)
C8 C9 1.407(9)
C9 C10 1.385(9)
C9 H7 0.9500
C10 C11 1.381(10)
C10 H8 0.9500
C11 C12 1.391(11)
C11 H9 0.9500
C12 C13 1.382(9)
C12 H10 0.9500
C13 H11 0.9500
C14 C19 1.390(8)
C14 C15 1.402(8)
C15 C16 1.387(9)
C15 H12 0.9500
C16 C17 1.383(10)
C16 H13 0.9500
C17 C18 1.382(10)
C17 H14 0.9500
C18 C19 1.383(9)
C18 H15 0.9500
C19 H16 0.9500
B1 C44 1.613(9)
B1 C20 1.620(9)
B1 C26 1.628(9)
C20 C21 1.398(9)
C20 C25 1.399(9)
C21 C22 1.401(10)
C21 H17 0.9500
C22 C23 1.383(12)
C22 H18 0.9500
C23 C24 1.374(11)
C23 H19 0.9500
C24 C25 1.395(9)
C24 H20 0.9500
C25 H21 0.9500
P2 C31 1.808(6)
P2 C38 1.820(6)
P2 C32 1.841(6)
C26 C27 1.409(8)
C26 C31 1.411(8)
C27 C28 1.392(9)
C27 H22 0.9500
C28 C29 1.378(10)
C28 H23 0.9500
C29 C30 1.384(9)
C29 H24 0.9500
C30 C31 1.403(8)
C30 H25 0.9500
C32 C33 1.391(8)
C32 C37 1.392(9)
C33 C34 1.386(9)
C33 H26 0.9500
C34 C35 1.381(11)
C34 H27 0.9500
C35 C36 1.379(11)
C35 H28 0.9500
C36 C37 1.399(9)
C36 H29 0.9500
C37 H30 0.9500
C38 C43 1.399(8)
C38 C39 1.407(9)
C39 C40 1.384(10)
C39 H31 0.9500
C40 C41 1.384(11)
C40 H32 0.9500
C41 C42 1.368(11)
C41 H33 0.9500
C42 C43 1.387(9)
C42 H34 0.9500
C43 H35 0.9500
P3 C49 1.821(6)
P3 C56 1.832(6)
P3 C50 1.839(6)
C44 C49 1.386(8)
C44 C45 1.420(8)
C45 C46 1.390(10)
C45 H36 0.9500
C46 C47 1.386(10)
C46 H37 0.9500
C47 C48 1.389(8)
C47 H38 0.9500
C48 C49 1.411(8)
C48 H39 0.9500
C50 C51 1.395(9)
C50 C55 1.404(9)
C51 C52 1.389(9)
C51 H40 0.9500
C52 C53 1.386(11)
C52 H41 0.9500
C53 C54 1.370(12)
C53 H42 0.9500
C54 C55 1.382(9)
C54 H43 0.9500
C55 H44 0.9500
C56 C61 1.398(8)
C56 C57 1.399(8)
C57 C58 1.387(9)
C57 H45 0.9500
C58 C59 1.371(10)
C58 H46 0.9500
C59 C60 1.385(10)
C59 H47 0.9500
C60 C61 1.376(9)
C60 H48 0.9500
C61 H49 0.9500
Ir2 C62 1.906(6)
Ir2 P6 2.3147(14)
Ir2 P5 2.3206(14)
Ir2 B2 2.415(7)
Ir2 P4 2.4272(15)
Ir2 H50 1.53(8)
C62 O2 1.145(7)
P4 C75 1.838(6)
P4 C63 1.840(6)
P4 C69 1.852(6)
C63 C64 1.389(8)
C63 C68 1.400(9)
C64 C65 1.397(9)
C64 H51 0.9500
C65 C66 1.374(10)
C65 H52 0.9500
C66 C67 1.392(10)
C66 H53 0.9500
C67 C68 1.372(9)
C67 H54 0.9500
C68 H55 0.9500
C69 C70 1.387(8)
C69 C74 1.391(8)
C70 C71 1.383(9)
C70 H56 0.9500
C71 C72 1.379(10)
C71 H57 0.9500
C72 C73 1.392(10)
C72 H58 0.9500
C73 C74 1.390(8)
C73 H59 0.9500
C74 H60 0.9500
C75 C80 1.396(8)
C75 C76 1.402(8)
C76 C77 1.389(8)
C76 H61 0.9500
C77 C78 1.377(9)
C77 H62 0.9500
C78 C79 1.386(9)
C78 H63 0.9500
C79 C80 1.395(9)
C79 H64 0.9500
C80 H65 0.9500
B2 C105 1.626(9)
B2 C87 1.634(9)
B2 C81 1.644(9)
C81 C82 1.398(9)
C81 C86 1.409(9)
C82 C83 1.389(9)
C82 H66 0.9500
C83 C84 1.384(11)
C83 H67 0.9500
C84 C85 1.376(10)
C84 H68 0.9500
C85 C86 1.395(9)
C85 H69 0.9500
C86 H70 0.9500
P5 C92 1.813(6)
P5 C93 1.833(6)
P5 C99 1.843(6)
C87 C92 1.383(8)
C87 C88 1.424(9)
C88 C89 1.379(9)
C88 H71 0.9500
C89 C90 1.397(9)
C89 H72 0.9500
C90 C91 1.379(9)
C90 H73 0.9500
C91 C92 1.410(8)
C91 H74 0.9500
C93 C98 1.393(8)
C93 C94 1.395(8)
C94 C95 1.385(8)
C94 H75 0.9500
C95 C96 1.383(10)
C95 H76 0.9500
C96 C97 1.373(10)
C96 H77 0.9500
C97 C98 1.388(9)
C97 H78 0.9500
C98 H79 0.9500
C99 C104 1.379(8)
C99 C100 1.403(8)
C100 C101 1.396(9)
C100 H80 0.9500
C101 C102 1.375(10)
C101 H81 0.9500
C102 C103 1.384(10)
C102 H82 0.9500
C103 C104 1.382(9)
C103 H83 0.9500
C104 H84 0.9500
P6 C110 1.816(6)
P6 C117 1.837(6)
P6 C111 1.840(6)
C105 C110 1.401(8)
C105 C106 1.419(8)
C106 C107 1.384(9)
C106 H85 0.9500
C107 C108 1.371(10)
C107 H86 0.9500
C108 C109 1.381(9)
C108 H87 0.9500
C109 C110 1.405(8)
C109 H88 0.9500
C111 C116 1.382(8)
C111 C112 1.390(8)
C112 C113 1.405(8)
C112 H89 0.9500
C113 C114 1.378(10)
C113 H90 0.9500
C114 C115 1.388(9)
C114 H91 0.9500
C115 C116 1.403(8)
C115 H92 0.9500
C116 H93 0.9500
C117 C122 1.384(8)
C117 C118 1.394(8)
C118 C119 1.380(9)
C118 H94 0.9500
C119 C120 1.375(10)
C119 H95 0.9500
C120 C121 1.383(10)
C120 H96 0.9500
C121 C122 1.389(9)
C121 H97 0.9500
C122 H98 0.9500
C123 Cl2 1.733(12)
C123 Cl1 1.758(12)
C123 H99 0.9900
C123 H100 0.9900
C124 Cl4 1.465(15)
C124 Cl3 1.654(13)
C124 H101 0.9900
C124 H102 0.9900

loop_
_geom_torsion_atom_site_label_1
_geom_torsion_atom_site_label_2
_geom_torsion_atom_site_label_3
_geom_torsion_atom_site_label_4
_geom_torsion
P3 Ir1 C1 O1 158(12)
P2 Ir1 C1 O1 -44(12)
P1 Ir1 C1 O1 58(12)
B1 Ir1 C1 O1 -122(12)
C1 Ir1 P1 C2 -168.7(3)
P3 Ir1 P1 C2 86.2(2)
P2 Ir1 P1 C2 -72.6(2)
B1 Ir1 P1 C2 9(2)
C1 Ir1 P1 C8 -46.9(3)
P3 Ir1 P1 C8 -152.1(2)
P2 Ir1 P1 C8 49.1(2)
B1 Ir1 P1 C8 131(2)
C1 Ir1 P1 C14 68.8(3)
P3 Ir1 P1 C14 -36.4(2)
P2 Ir1 P1 C14 164.8(2)
B1 Ir1 P1 C14 -113(2)
C8 P1 C2 C3 -157.7(5)
C14 P1 C2 C3 98.4(5)
Ir1 P1 C2 C3 -30.9(6)
C8 P1 C2 C7 27.7(6)
C14 P1 C2 C7 -76.2(5)
Ir1 P1 C2 C7 154.5(4)
C7 C2 C3 C4 -1.1(9)
P1 C2 C3 C4 -175.9(5)
C2 C3 C4 C5 -0.9(10)
C3 C4 C5 C6 1.9(10)
C4 C5 C6 C7 -0.9(10)
C5 C6 C7 C2 -1.1(10)
C3 C2 C7 C6 2.1(9)
P1 C2 C7 C6 176.8(5)
C2 P1 C8 C13 -140.5(5)
C14 P1 C8 C13 -36.1(6)
Ir1 P1 C8 C13 88.3(5)
C2 P1 C8 C9 43.7(5)
C14 P1 C8 C9 148.1(5)
Ir1 P1 C8 C9 -87.5(5)
C13 C8 C9 C10 0.8(9)
P1 C8 C9 C10 176.7(5)
C8 C9 C10 C11 1.3(10)
C9 C10 C11 C12 -2.0(11)
C10 C11 C12 C13 0.6(11)
C11 C12 C13 C8 1.5(11)
C9 C8 C13 C12 -2.1(10)
P1 C8 C13 C12 -178.0(5)
C2 P1 C14 C19 -164.5(5)
C8 P1 C14 C19 90.1(5)
Ir1 P1 C14 C19 -32.5(6)
C2 P1 C14 C15 14.9(6)
C8 P1 C14 C15 -90.4(6)
Ir1 P1 C14 C15 147.0(5)
C19 C14 C15 C16 1.4(10)
P1 C14 C15 C16 -178.0(5)
C14 C15 C16 C17 0.3(11)
C15 C16 C17 C18 -2.1(11)
C16 C17 C18 C19 2.2(11)
C17 C18 C19 C14 -0.5(10)
C15 C14 C19 C18 -1.3(9)
P1 C14 C19 C18 178.1(5)
C1 Ir1 B1 C44 -109.6(4)
P3 Ir1 B1 C44 -5.2(3)
P2 Ir1 B1 C44 155.4(4)
P1 Ir1 B1 C44 72(2)
C1 Ir1 B1 C20 9.9(5)
P3 Ir1 B1 C20 114.3(4)
P2 Ir1 B1 C20 -85.0(4)
P1 Ir1 B1 C20 -168.1(17)
C1 Ir1 B1 C26 129.8(4)
P3 Ir1 B1 C26 -125.8(4)
P2 Ir1 B1 C26 34.8(3)
P1 Ir1 B1 C26 -48(2)
C44 B1 C20 C21 42.1(8)
C26 B1 C20 C21 166.2(6)
Ir1 B1 C20 C21 -77.9(7)
C44 B1 C20 C25 -134.8(6)
C26 B1 C20 C25 -10.6(8)
Ir1 B1 C20 C25 105.2(6)
C25 C20 C21 C22 -2.8(10)
B1 C20 C21 C22 -180.0(7)
C20 C21 C22 C23 0.2(12)
C21 C22 C23 C24 1.6(12)
C22 C23 C24 C25 -0.6(11)
C23 C24 C25 C20 -2.2(10)
C21 C20 C25 C24 3.9(9)
B1 C20 C25 C24 -179.1(6)
C1 Ir1 P2 C31 -120.3(3)
P3 Ir1 P2 C31 12.3(2)
P1 Ir1 P2 C31 144.4(2)
B1 Ir1 P2 C31 -30.5(3)
C1 Ir1 P2 C38 1.1(3)
P3 Ir1 P2 C38 133.7(2)
P1 Ir1 P2 C38 -94.2(2)
B1 Ir1 P2 C38 90.9(3)
C1 Ir1 P2 C32 126.6(3)
P3 Ir1 P2 C32 -100.7(2)
P1 Ir1 P2 C32 31.3(2)
B1 Ir1 P2 C32 -143.6(3)
C44 B1 C26 C27 30.7(8)
C20 B1 C26 C27 -91.1(7)
Ir1 B1 C26 C27 148.9(5)
C44 B1 C26 C31 -152.1(5)
C20 B1 C26 C31 86.1(6)
Ir1 B1 C26 C31 -33.9(6)
C31 C26 C27 C28 -1.1(9)
B1 C26 C27 C28 176.3(6)
C26 C27 C28 C29 -0.9(10)
C27 C28 C29 C30 1.8(10)
C28 C29 C30 C31 -0.7(10)
C29 C30 C31 C26 -1.3(9)
C29 C30 C31 P2 174.6(5)
C27 C26 C31 C30 2.2(8)
B1 C26 C31 C30 -175.3(5)
C27 C26 C31 P2 -174.1(4)
B1 C26 C31 P2 8.5(7)
C38 P2 C31 C30 77.7(6)
C32 P2 C31 C30 -27.1(6)
Ir1 P2 C31 C30 -153.1(5)
C38 P2 C31 C26 -106.1(5)
C32 P2 C31 C26 149.1(4)
Ir1 P2 C31 C26 23.1(5)
C31 P2 C32 C33 -69.3(5)
C38 P2 C32 C33 -179.1(5)
Ir1 P2 C32 C33 46.8(6)
C31 P2 C32 C37 105.6(6)
C38 P2 C32 C37 -4.3(6)
Ir1 P2 C32 C37 -138.4(5)
C37 C32 C33 C34 -0.8(10)
P2 C32 C33 C34 174.2(5)
C32 C33 C34 C35 0.3(11)
C33 C34 C35 C36 -0.1(12)
C34 C35 C36 C37 0.6(12)
C33 C32 C37 C36 1.2(10)
P2 C32 C37 C36 -173.5(5)
C35 C36 C37 C32 -1.1(11)
C31 P2 C38 C43 170.5(5)
C32 P2 C38 C43 -84.8(5)
Ir1 P2 C38 C43 49.5(5)
C31 P2 C38 C39 -15.9(6)
C32 P2 C38 C39 88.7(5)
Ir1 P2 C38 C39 -136.9(5)
C43 C38 C39 C40 0.7(10)
P2 C38 C39 C40 -172.9(5)
C38 C39 C40 C41 -0.8(11)
C39 C40 C41 C42 1.1(11)
C40 C41 C42 C43 -1.3(11)
C41 C42 C43 C38 1.3(10)
C39 C38 C43 C42 -1.0(9)
P2 C38 C43 C42 172.8(5)
C1 Ir1 P3 C49 97.7(3)
P2 Ir1 P3 C49 -33.1(2)
P1 Ir1 P3 C49 -165.75(19)
B1 Ir1 P3 C49 9.2(2)
C1 Ir1 P3 C56 -145.9(3)
P2 Ir1 P3 C56 83.2(2)
P1 Ir1 P3 C56 -49.4(2)
B1 Ir1 P3 C56 125.6(3)
C1 Ir1 P3 C50 -17.9(3)
P2 Ir1 P3 C50 -148.7(2)
P1 Ir1 P3 C50 78.6(2)
B1 Ir1 P3 C50 -106.4(3)
C20 B1 C44 C49 -123.0(6)
C26 B1 C44 C49 113.8(6)
Ir1 B1 C44 C49 -1.7(7)
C20 B1 C44 C45 55.8(7)
C26 B1 C44 C45 -67.5(7)
Ir1 B1 C44 C45 177.1(5)
C49 C44 C45 C46 -4.3(9)
B1 C44 C45 C46 176.8(6)
C44 C45 C46 C47 2.1(10)
C45 C46 C47 C48 1.3(10)
C46 C47 C48 C49 -2.2(9)
C45 C44 C49 C48 3.3(9)
B1 C44 C49 C48 -177.8(5)
C45 C44 C49 P3 -168.8(4)
B1 C44 C49 P3 10.0(7)
C47 C48 C49 C44 -0.2(9)
C47 C48 C49 P3 171.4(5)
C56 P3 C49 C44 -136.7(4)
C50 P3 C49 C44 115.9(5)
Ir1 P3 C49 C44 -13.5(5)
C56 P3 C49 C48 51.0(5)
C50 P3 C49 C48 -56.5(5)
Ir1 P3 C49 C48 174.1(4)
C49 P3 C50 C51 -90.6(5)
C56 P3 C50 C51 162.7(5)
Ir1 P3 C50 C51 30.2(5)
C49 P3 C50 C55 80.8(5)
C56 P3 C50 C55 -25.9(6)
Ir1 P3 C50 C55 -158.3(4)
C55 C50 C51 C52 2.0(9)
P3 C50 C51 C52 173.7(5)
C50 C51 C52 C53 -1.9(10)
C51 C52 C53 C54 1.3(11)
C52 C53 C54 C55 -0.8(11)
C53 C54 C55 C50 0.9(11)
C51 C50 C55 C54 -1.5(9)
P3 C50 C55 C54 -173.0(5)
C49 P3 C56 C61 38.6(5)
C50 P3 C56 C61 142.1(5)
Ir1 P3 C56 C61 -81.4(5)
C49 P3 C56 C57 -146.5(5)
C50 P3 C56 C57 -43.0(6)
Ir1 P3 C56 C57 93.5(5)
C61 C56 C57 C58 -1.0(9)
P3 C56 C57 C58 -175.9(5)
C56 C57 C58 C59 0.7(10)
C57 C58 C59 C60 -0.5(11)
C58 C59 C60 C61 0.5(11)
C59 C60 C61 C56 -0.8(11)
C57 C56 C61 C60 1.1(9)
P3 C56 C61 C60 176.3(5)
P6 Ir2 C62 O2 27(18)
P5 Ir2 C62 O2 -173(100)
B2 Ir2 C62 O2 106(18)
P4 Ir2 C62 O2 -74(18)
C62 Ir2 P4 C75 50.9(3)
P6 Ir2 P4 C75 -48.6(2)
P5 Ir2 P4 C75 155.1(2)
B2 Ir2 P4 C75 -129(5)
C62 Ir2 P4 C63 171.8(3)
P6 Ir2 P4 C63 72.3(2)
P5 Ir2 P4 C63 -84.0(2)
B2 Ir2 P4 C63 -9(5)
C62 Ir2 P4 C69 -65.9(3)
P6 Ir2 P4 C69 -165.4(2)
P5 Ir2 P4 C69 38.3(2)
B2 Ir2 P4 C69 114(5)
C75 P4 C63 C64 146.0(5)
C69 P4 C63 C64 -108.2(5)
Ir2 P4 C63 C64 19.7(6)
C75 P4 C63 C68 -37.2(5)
C69 P4 C63 C68 68.6(5)
Ir2 P4 C63 C68 -163.5(4)
C68 C63 C64 C65 0.5(9)
P4 C63 C64 C65 177.3(5)
C63 C64 C65 C66 -0.5(10)
C64 C65 C66 C67 0.8(10)
C65 C66 C67 C68 -1.0(10)
C66 C67 C68 C63 1.0(10)
C64 C63 C68 C67 -0.7(9)
P4 C63 C68 C67 -177.6(5)
C75 P4 C69 C70 104.8(5)
C63 P4 C69 C70 0.5(5)
Ir2 P4 C69 C70 -132.7(5)
C75 P4 C69 C74 -79.6(5)
C63 P4 C69 C74 176.0(5)
Ir2 P4 C69 C74 42.8(5)
C74 C69 C70 C71 -0.9(9)
P4 C69 C70 C71 174.7(5)
C69 C70 C71 C72 0.6(10)
C70 C71 C72 C73 0.7(11)
C71 C72 C73 C74 -1.8(10)
C72 C73 C74 C69 1.5(10)
C70 C69 C74 C73 -0.2(9)
P4 C69 C74 C73 -175.9(5)
C63 P4 C75 C80 -36.9(6)
C69 P4 C75 C80 -141.5(5)
Ir2 P4 C75 C80 95.3(5)
C63 P4 C75 C76 146.1(5)
C69 P4 C75 C76 41.5(6)
Ir2 P4 C75 C76 -81.6(5)
C80 C75 C76 C77 1.3(9)
P4 C75 C76 C77 178.3(5)
C75 C76 C77 C78 -0.4(10)
C76 C77 C78 C79 -0.4(10)
C77 C78 C79 C80 0.3(11)
C78 C79 C80 C75 0.6(10)
C76 C75 C80 C79 -1.4(9)
P4 C75 C80 C79 -178.4(5)
C62 Ir2 B2 C105 -131.7(4)
P6 Ir2 B2 C105 -32.6(3)
P5 Ir2 B2 C105 124.4(4)
P4 Ir2 B2 C105 49(5)
C62 Ir2 B2 C87 106.7(4)
P6 Ir2 B2 C87 -154.1(4)
P5 Ir2 B2 C87 2.8(4)
P4 Ir2 B2 C87 -73(5)
C62 Ir2 B2 C81 -13.1(4)
P6 Ir2 B2 C81 86.0(4)
P5 Ir2 B2 C81 -117.0(4)
P4 Ir2 B2 C81 167(5)
C105 B2 C81 C82 21.4(8)
C87 B2 C81 C82 145.0(6)
Ir2 B2 C81 C82 -95.1(7)
C105 B2 C81 C86 -157.7(6)
C87 B2 C81 C86 -34.0(8)
Ir2 B2 C81 C86 85.9(6)
C86 C81 C82 C83 -1.5(10)
B2 C81 C82 C83 179.4(7)
C81 C82 C83 C84 1.9(12)
C82 C83 C84 C85 0.3(12)
C83 C84 C85 C86 -2.8(12)
C84 C85 C86 C81 3.3(11)
C82 C81 C86 C85 -1.1(10)
B2 C81 C86 C85 178.1(6)
C62 Ir2 P5 C92 -91.6(3)
P6 Ir2 P5 C92 44.6(2)
B2 Ir2 P5 C92 -5.7(3)
P4 Ir2 P5 C92 172.37(19)
C62 Ir2 P5 C93 151.7(3)
P6 Ir2 P5 C93 -72.0(2)
B2 Ir2 P5 C93 -122.4(3)
P4 Ir2 P5 C93 55.7(2)
C62 Ir2 P5 C99 23.5(3)
P6 Ir2 P5 C99 159.7(2)
B2 Ir2 P5 C99 109.4(3)
P4 Ir2 P5 C99 -72.5(2)
C105 B2 C87 C92 -114.7(6)
C81 B2 C87 C92 124.2(6)
Ir2 B2 C87 C92 2.1(7)
C105 B2 C87 C88 69.1(7)
C81 B2 C87 C88 -52.1(7)
Ir2 B2 C87 C88 -174.2(5)
C92 C87 C88 C89 2.6(9)
B2 C87 C88 C89 179.2(6)
C87 C88 C89 C90 -0.8(10)
C88 C89 C90 C91 -0.7(9)
C89 C90 C91 C92 0.2(9)
C88 C87 C92 C91 -3.1(8)
B2 C87 C92 C91 -179.6(5)
C88 C87 C92 P5 169.0(4)
B2 C87 C92 P5 -7.4(8)
C90 C91 C92 C87 1.8(9)
C90 C91 C92 P5 -169.9(5)
C93 P5 C92 C87 130.8(4)
C99 P5 C92 C87 -120.3(5)
Ir2 P5 C92 C87 8.9(5)
C93 P5 C92 C91 -56.8(5)
C99 P5 C92 C91 52.0(5)
Ir2 P5 C92 C91 -178.7(4)
C92 P5 C93 C98 151.9(5)
C99 P5 C93 C98 47.4(5)
Ir2 P5 C93 C98 -89.2(5)
C92 P5 C93 C94 -33.4(5)
C99 P5 C93 C94 -138.0(4)
Ir2 P5 C93 C94 85.5(5)
C98 C93 C94 C95 0.7(8)
P5 C93 C94 C95 -174.2(4)
C93 C94 C95 C96 0.9(9)
C94 C95 C96 C97 -1.3(10)
C95 C96 C97 C98 0.2(10)
C96 C97 C98 C93 1.4(9)
C94 C93 C98 C97 -1.8(8)
P5 C93 C98 C97 172.9(5)
C92 P5 C99 C104 78.2(5)
C93 P5 C99 C104 -173.2(5)
Ir2 P5 C99 C104 -41.5(6)
C92 P5 C99 C100 -93.8(6)
C93 P5 C99 C100 14.8(6)
Ir2 P5 C99 C100 146.4(5)
C104 C99 C100 C101 2.3(10)
P5 C99 C100 C101 174.4(5)
C99 C100 C101 C102 -1.1(11)
C100 C101 C102 C103 -0.4(11)
C101 C102 C103 C104 0.7(11)
C100 C99 C104 C103 -2.0(10)
P5 C99 C104 C103 -174.5(5)
C102 C103 C104 C99 0.5(11)
C62 Ir2 P6 C110 114.3(3)
P5 Ir2 P6 C110 -22.8(2)
B2 Ir2 P6 C110 28.2(3)
P4 Ir2 P6 C110 -149.89(19)
C62 Ir2 P6 C117 -131.3(3)
P5 Ir2 P6 C117 91.5(2)
B2 Ir2 P6 C117 142.5(3)
P4 Ir2 P6 C117 -35.5(2)
C62 Ir2 P6 C111 -8.2(3)
P5 Ir2 P6 C111 -145.3(2)
B2 Ir2 P6 C111 -94.3(3)
P4 Ir2 P6 C111 87.6(2)
C87 B2 C105 C110 150.6(5)
C81 B2 C105 C110 -88.6(7)
Ir2 B2 C105 C110 32.1(6)
C87 B2 C105 C106 -35.4(8)
C81 B2 C105 C106 85.4(7)
Ir2 B2 C105 C106 -154.0(5)
C110 C105 C106 C107 0.2(9)
B2 C105 C106 C107 -174.1(6)
C105 C106 C107 C108 -0.3(10)
C106 C107 C108 C109 0.2(10)
C107 C108 C109 C110 0.1(10)
C106 C105 C110 C109 0.1(8)
B2 C105 C110 C109 174.6(5)
C106 C105 C110 P6 177.1(4)
B2 C105 C110 P6 -8.4(7)
C108 C109 C110 C105 -0.3(9)
C108 C109 C110 P6 -177.0(5)
C117 P6 C110 C105 -145.5(4)
C111 P6 C110 C105 110.4(4)
Ir2 P6 C110 C105 -20.8(5)
C117 P6 C110 C109 31.5(5)
C111 P6 C110 C109 -72.6(5)
Ir2 P6 C110 C109 156.1(4)
C110 P6 C111 C116 -165.5(5)
C117 P6 C111 C116 88.3(5)
Ir2 P6 C111 C116 -43.2(6)
C110 P6 C111 C112 20.8(6)
C117 P6 C111 C112 -85.4(6)
Ir2 P6 C111 C112 143.1(5)
C116 C111 C112 C113 -1.8(10)
P6 C111 C112 C113 171.9(5)
C111 C112 C113 C114 -0.4(11)
C112 C113 C114 C115 1.0(11)
C113 C114 C115 C116 0.5(10)
C112 C111 C116 C115 3.4(9)
P6 C111 C116 C115 -170.4(5)
C114 C115 C116 C111 -2.8(10)
C110 P6 C117 C122 -112.5(6)
C111 P6 C117 C122 -2.6(6)
Ir2 P6 C117 C122 131.0(5)
C110 P6 C117 C118 64.2(5)
C111 P6 C117 C118 174.0(5)
Ir2 P6 C117 C118 -52.4(5)
C122 C117 C118 C119 -0.4(10)
P6 C117 C118 C119 -177.3(5)
C117 C118 C119 C120 -0.8(11)
C118 C119 C120 C121 1.6(12)
C119 C120 C121 C122 -1.0(12)
C118 C117 C122 C121 1.0(10)
P6 C117 C122 C121 177.6(6)
C120 C121 C122 C117 -0.3(11)
